data_4513184
loop_
_publ_author_name
'Amombo Noa, Francoise M.'
'Bourne, Susan A.'
'Nassimbeni, Luigi R.'

_publ_section_title
;
 Halogen Bonding in Host--Guest Compounds: Structures and Kinetics of
 Enclathration and Desolvation
;
_journal_issue 7
_journal_name_full 'Crystal Growth &amp; Design'
_journal_page_first 3271
_journal_paper_doi 10.1021/acs.cgd.5b00402
_journal_volume 15
_journal_year 2015
_chemical_formula_moiety 'C2 H6 I2 C26 H16 I4'
_chemical_formula_sum 'C28 H22 I6'
_chemical_formula_weight 1119.86
_chemical_name_systematic
; 
 Bis methyl iodide tetrakis-(4-iodophenyl) ethylene 
;
_space_group_IT_number 19
_symmetry_cell_setting orthorhombic
_symmetry_space_group_name_Hall 'P 2ac 2ab'
_symmetry_space_group_name_H-M 'P 21 21 21'
_atom_sites_solution_hydrogens geom
_atom_sites_solution_primary direct
_atom_sites_solution_secondary difmap
_audit_creation_method SHELXL-97
_cell_angle_alpha 90.00
_cell_angle_beta 90.00
_cell_angle_gamma 90.00
_cell_formula_units_Z 4
_cell_length_a 9.5601(19)
_cell_length_b 15.112(3)
_cell_length_c 22.597(5)
_cell_measurement_reflns_used 86357
_cell_measurement_temperature 173(2)
_cell_measurement_theta_max 27.46
_cell_measurement_theta_min 3.44
_cell_volume 3264.6(12)
_computing_cell_refinement 'DENZO-SMN (Otwinowski & Minor, 1997)'
_computing_data_collection 'COLLECT (2000)'
_computing_data_reduction 'DENZO-SMN (Otwinowski & Minor, 1997)'
_computing_molecular_graphics 'X-seed (Barbour, 1999)'
_computing_publication_material 'SHELXL-97 (Sheldrick, 1997)'
_computing_structure_refinement 'SHELXL-97 (Sheldrick, 1997)'
_computing_structure_solution 'SHELXS-97 (Sheldrick, 1990)'
_diffrn_ambient_temperature 173(2)
_diffrn_measured_fraction_theta_full 0.996
_diffrn_measured_fraction_theta_max 0.996
_diffrn_measurement_device_type 'Nonius KappaCCD'
_diffrn_measurement_method '1\% \f scans and \w scans'
_diffrn_radiation_monochromator graphite
_diffrn_radiation_source 'fine-focus sealed tube'
_diffrn_radiation_type MoK\a
_diffrn_radiation_wavelength 0.71073
_diffrn_reflns_av_R_equivalents 0.0488
_diffrn_reflns_av_sigmaI/netI 0.0304
_diffrn_reflns_limit_h_max 12
_diffrn_reflns_limit_h_min -12
_diffrn_reflns_limit_k_max 19
_diffrn_reflns_limit_k_min -19
_diffrn_reflns_limit_l_max 27
_diffrn_reflns_limit_l_min -29
_diffrn_reflns_number 86357
_diffrn_reflns_theta_full 27.46
_diffrn_reflns_theta_max 27.46
_diffrn_reflns_theta_min 3.44
_exptl_absorpt_coefficient_mu 5.724
_exptl_absorpt_correction_T_max 0.670
_exptl_absorpt_correction_T_min 0.498
_exptl_absorpt_correction_type multi-scan
_exptl_absorpt_process_details '(SADABS; Sheldrick, 1996)'
_exptl_crystal_colour orange
_exptl_crystal_density_diffrn 2.278
_exptl_crystal_density_meas ?
_exptl_crystal_density_method 'not measured'
_exptl_crystal_description needles
_exptl_crystal_F_000 2032
_exptl_crystal_size_max 0.12
_exptl_crystal_size_mid 0.10
_exptl_crystal_size_min 0.07
_refine_diff_density_max 0.296
_refine_diff_density_min -0.313
_refine_diff_density_rms 0.026
_refine_ls_abs_structure_details 'Flack H D (1983), Acta Cryst. A39, 876-881'
_refine_ls_abs_structure_Flack -0.01(3)
_refine_ls_extinction_method none
_refine_ls_goodness_of_fit_ref 1.045
_refine_ls_hydrogen_treatment mixed
_refine_ls_matrix_type full
_refine_ls_number_parameters 341
_refine_ls_number_reflns 7457
_refine_ls_number_restraints 3
_refine_ls_restrained_S_all 1.045
_refine_ls_R_factor_all 0.0490
_refine_ls_R_factor_gt 0.0335
_refine_ls_shift/su_max 0.007
_refine_ls_shift/su_mean 0.000
_refine_ls_structure_factor_coef Fsqd
_refine_ls_weighting_details 'calc w=1/[\s^2^(Fo^2^)+(0.0242P)^2^+0.3851P] where P=(Fo^2^+2Fc^2^)/3'
_refine_ls_weighting_scheme calc
_refine_ls_wR_factor_gt 0.0636
_refine_ls_wR_factor_ref 0.0706
_reflns_number_gt 6191
_reflns_number_total 7457
_reflns_threshold_expression >2sigma(I)
_cod_data_source_file cg5b00402_si_007.cif
_cod_data_source_block c:\users\user\desktop\todich~4\sad
_cod_depositor_comments
;
The following automatic conversions were performed:

'_exptl_absorpt_correction_type' value 'Multi-scan' changed to
'multi-scan' according to
/usr/data/users/saulius/crontab/automatic-downloads/rss-feeds/ACS/lib/dictionaries/cif_core.dic
dictionary named 'cif_core.dic' version 2.4.2 from 2011-04-26.

'_exptl_crystal_density_meas' value 'none' was changed to '?' - the
value is perceived as not measured.

Automatic conversion script
Id: cif_fix_values 3271 2015-04-21 07:52:19Z andrius 

 Adding full bibliography for 4513177--4513185.cif.
;
_cod_original_cell_volume 3264.5(12)
_cod_database_code 4513184

loop_
_symmetry_equiv_pos_as_xyz
'x, y, z'
'-x+1/2, -y, z+1/2'
'x+1/2, -y+1/2, -z'
'-x, y+1/2, -z+1/2'

loop_
_atom_site_label
_atom_site_type_symbol
_atom_site_fract_x
_atom_site_fract_y
_atom_site_fract_z
_atom_site_U_iso_or_equiv
_atom_site_adp_type
_atom_site_occupancy
_atom_site_symmetry_multiplicity
_atom_site_calc_flag
_atom_site_refinement_flags
_atom_site_disorder_assembly
_atom_site_disorder_group
I24 I 0.71669(4) 0.94525(3) 0.636226(17) 0.0644(4) Uani 1 1 d . . .
I14 I 0.82320(4) 0.78783(3) 0.177678(16) 0.0616(4) Uani 1 1 d . . .
I44 I 0.72699(5) 0.24366(3) 0.26594(2) 0.0816(4) Uani 1 1 d . . .
I34 I 0.46847(5) 0.47161(3) 0.713130(18) 0.0756(4) Uani 1 1 d . . .
I4 I 0.53236(16) 1.00634(17) 0.36297(9) 0.0862(8) Uani 0.599(13) 1 d PD A 2
C14 C 0.7836(6) 0.7381(4) 0.2630(2) 0.0518(12) Uani 1 1 d . . .
C16 C 0.8472(5) 0.7240(3) 0.3652(2) 0.0526(12) Uani 1 1 d . . .
H16 H 0.9104 0.7356 0.3967 0.063 Uiso 1 1 calc R . .
C21 C 0.6996(5) 0.7148(4) 0.4844(2) 0.0511(12) Uani 1 1 d . . .
C15 C 0.8778(6) 0.7556(4) 0.3086(2) 0.0519(13) Uani 1 1 d . . .
H15 H 0.9609 0.7883 0.3014 0.062 Uiso 1 1 calc R . .
C1 C 0.6930(6) 0.6444(4) 0.4376(2) 0.0506(12) Uani 1 1 d . . .
C46 C 0.5699(6) 0.4210(4) 0.4020(3) 0.0575(14) Uani 1 1 d . . .
H46 H 0.4887 0.4240 0.4261 0.069 Uiso 1 1 calc R . .
C11 C 0.7259(6) 0.6759(3) 0.3764(2) 0.0479(12) Uani 1 1 d . . .
C41 C 0.6738(6) 0.4864(4) 0.4075(2) 0.0521(12) Uani 1 1 d . . .
C22 C 0.6383(6) 0.7981(4) 0.4744(2) 0.0523(13) Uani 1 1 d . . .
H22 H 0.5948 0.8101 0.4375 0.063 Uiso 1 1 calc R . .
C23 C 0.6408(6) 0.8628(4) 0.5178(2) 0.0543(13) Uani 1 1 d . . .
H23 H 0.5966 0.9182 0.5113 0.065 Uiso 1 1 calc R . .
C26 C 0.7679(6) 0.7005(4) 0.5377(2) 0.0538(13) Uani 1 1 d . . .
H26 H 0.8119 0.6451 0.5447 0.065 Uiso 1 1 calc R . .
C31 C 0.6037(6) 0.5347(3) 0.5095(2) 0.0529(13) Uani 1 1 d . . .
C45 C 0.5842(6) 0.3521(4) 0.3617(3) 0.0624(15) Uani 1 1 d . . .
H45 H 0.5125 0.3089 0.3578 0.075 Uiso 1 1 calc R . .
C2 C 0.6572(5) 0.5598(4) 0.4501(2) 0.0510(12) Uani 1 1 d . . .
C12 C 0.6352(6) 0.6591(4) 0.3290(3) 0.0578(14) Uani 1 1 d . . .
H12 H 0.5521 0.6260 0.3356 0.069 Uiso 1 1 calc R . .
C24 C 0.7081(6) 0.8458(4) 0.5708(2) 0.0536(13) Uani 1 1 d . . .
C35 C 0.4461(6) 0.5577(4) 0.5918(2) 0.0559(13) Uani 1 1 d . . .
H35 H 0.3668 0.5861 0.6085 0.067 Uiso 1 1 calc R . .
C36 C 0.4894(6) 0.5775(4) 0.5349(2) 0.0517(13) Uani 1 1 d . . .
H36 H 0.4403 0.6210 0.5128 0.062 Uiso 1 1 calc R . .
C44 C 0.7032(6) 0.3468(4) 0.3274(3) 0.0602(14) Uani 1 1 d . . .
C32 C 0.6707(7) 0.4685(4) 0.5422(3) 0.0636(15) Uani 1 1 d . . .
H32 H 0.7447 0.4360 0.5244 0.076 Uiso 1 1 calc R . .
C33 C 0.6323(7) 0.4492(4) 0.5995(3) 0.0656(16) Uani 1 1 d . . .
H33 H 0.6806 0.4053 0.6216 0.079 Uiso 1 1 calc R . .
C34 C 0.5219(6) 0.4950(4) 0.6240(2) 0.0558(13) Uani 1 1 d . . .
C42 C 0.7940(6) 0.4776(4) 0.3738(3) 0.0593(14) Uani 1 1 d . . .
H42 H 0.8673 0.5195 0.3781 0.071 Uiso 1 1 calc R . .
C13 C 0.6645(6) 0.6898(4) 0.2730(2) 0.0582(14) Uani 1 1 d . . .
H13 H 0.6022 0.6776 0.2413 0.070 Uiso 1 1 calc R . .
C25 C 0.7730(6) 0.7656(4) 0.5811(2) 0.0561(13) Uani 1 1 d . . .
H25 H 0.8205 0.7551 0.6174 0.067 Uiso 1 1 calc R . .
C43 C 0.8091(6) 0.4078(4) 0.3336(3) 0.0663(16) Uani 1 1 d . . .
H43 H 0.8920 0.4026 0.3107 0.080 Uiso 1 1 calc R . .
I1 I 0.5820(6) 1.15355(19) 0.50831(13) 0.1113(12) Uani 0.569(17) 1 d PD B 4
C27 C 0.756(3) 1.172(3) 0.4606(19) 0.225(18) Uiso 0.569(17) 1 d PD B 4
H27A H 0.8334 1.1873 0.4871 0.338 Uiso 0.569(17) 1 calc PR B 4
H27B H 0.7408 1.2204 0.4324 0.338 Uiso 0.569(17) 1 calc PR B 4
H27C H 0.7784 1.1177 0.4391 0.338 Uiso 0.569(17) 1 calc PR B 4
C29 C 0.521(4) 0.9604(15) 0.2737(10) 0.107(10) Uani 0.401(13) 1 d P A 1
H29A H 0.4777 1.0045 0.2477 0.161 Uiso 0.401(13) 1 calc PR A 1
H29B H 0.4858 0.9015 0.2636 0.161 Uiso 0.401(13) 1 calc PR A 1
H29C H 0.6228 0.9618 0.2685 0.161 Uiso 0.401(13) 1 calc PR A 1
I3 I 0.4764(19) 0.9867(6) 0.3538(4) 0.179(4) Uani 0.401(13) 1 d P A 1
I2 I 0.6491(19) 1.1606(3) 0.50699(16) 0.169(2) Uani 0.431(17) 1 d PD B 3
C28 C 0.799(2) 1.173(2) 0.4457(11) 0.113(8) Uani 0.431(17) 1 d PD B 3
H28A H 0.8294 1.2351 0.4439 0.170 Uiso 0.431(17) 1 calc PR B 3
H28B H 0.7617 1.1554 0.4070 0.170 Uiso 0.431(17) 1 calc PR B 3
H28C H 0.8783 1.1354 0.4561 0.170 Uiso 0.431(17) 1 calc PR B 3
C30 C 0.558(3) 0.9412(15) 0.2867(6) 0.123(9) Uiso 0.599(13) 1 d PD A 2
H30A H 0.6391 0.9021 0.2897 0.185 Uiso 0.599(13) 1 calc PR A 2
H30B H 0.5725 0.9838 0.2546 0.185 Uiso 0.599(13) 1 calc PR A 2
H30C H 0.4739 0.9059 0.2784 0.185 Uiso 0.599(13) 1 calc PR A 2

loop_
_atom_site_aniso_label
_atom_site_aniso_U_11
_atom_site_aniso_U_22
_atom_site_aniso_U_33
_atom_site_aniso_U_23
_atom_site_aniso_U_13
_atom_site_aniso_U_12
I24 0.0659(4) 0.0712(4) 0.0562(4) -0.01446(18) 0.00164(18) -0.00056(19)
I14 0.0737(4) 0.0614(4) 0.0496(4) 0.00713(17) 0.00286(17) -0.00091(18)
I44 0.0786(5) 0.0764(5) 0.0897(5) -0.0290(2) 0.0106(2) 0.0013(2)
I34 0.0986(5) 0.0771(5) 0.0511(4) 0.00900(19) 0.0088(2) -0.0078(2)
I4 0.0754(13) 0.1130(11) 0.0701(8) 0.0135(6) 0.0012(8) 0.0051(6)
C14 0.056(3) 0.056(3) 0.044(3) 0.003(2) 0.006(2) 0.003(3)
C16 0.052(3) 0.052(3) 0.054(3) 0.001(2) -0.001(2) -0.003(2)
C21 0.048(3) 0.056(3) 0.049(3) 0.000(2) 0.007(2) -0.002(2)
C15 0.054(3) 0.046(3) 0.055(3) 0.006(2) 0.005(2) -0.001(2)
C1 0.050(3) 0.052(3) 0.050(3) 0.000(2) 0.004(2) 0.000(2)
C46 0.053(3) 0.059(3) 0.061(3) -0.001(3) 0.008(3) -0.004(3)
C11 0.054(3) 0.044(3) 0.046(3) 0.004(2) 0.006(2) 0.002(2)
C41 0.051(3) 0.058(3) 0.048(3) -0.001(2) 0.001(2) 0.002(3)
C22 0.056(3) 0.053(3) 0.047(3) 0.001(2) -0.001(2) -0.003(3)
C23 0.055(3) 0.058(3) 0.050(3) 0.002(2) 0.002(2) 0.002(3)
C26 0.054(3) 0.053(3) 0.055(3) 0.006(2) 0.002(2) 0.001(3)
C31 0.059(3) 0.044(3) 0.055(3) 0.000(2) 0.001(2) -0.001(2)
C45 0.052(3) 0.062(3) 0.074(4) -0.010(3) 0.007(3) -0.004(3)
C2 0.045(3) 0.056(3) 0.052(3) -0.001(2) 0.002(2) 0.001(2)
C12 0.058(3) 0.057(3) 0.058(3) 0.001(3) -0.005(3) -0.006(2)
C24 0.055(3) 0.058(3) 0.048(3) -0.006(2) 0.006(2) -0.001(3)
C35 0.057(3) 0.053(3) 0.058(3) 0.005(3) 0.007(3) -0.002(3)
C36 0.049(3) 0.049(3) 0.057(3) 0.000(2) 0.002(2) -0.002(2)
C44 0.069(4) 0.054(3) 0.058(3) -0.005(3) -0.005(3) 0.006(3)
C32 0.061(3) 0.062(4) 0.068(4) 0.007(3) 0.012(3) 0.011(3)
C33 0.075(4) 0.061(4) 0.060(3) 0.011(3) 0.007(3) 0.005(3)
C34 0.066(3) 0.054(3) 0.047(3) 0.003(2) 0.006(3) -0.006(3)
C42 0.055(3) 0.052(3) 0.071(4) -0.003(3) 0.008(3) -0.002(3)
C13 0.063(3) 0.066(3) 0.045(3) -0.003(2) -0.005(2) -0.007(3)
C25 0.055(3) 0.064(3) 0.049(3) 0.003(2) -0.003(2) -0.006(3)
C43 0.053(3) 0.056(3) 0.089(4) -0.002(3) 0.018(3) -0.005(3)
I1 0.130(2) 0.110(2) 0.0940(11) -0.0202(7) -0.0145(10) 0.0020(10)
C29 0.17(3) 0.063(12) 0.086(14) 0.010(10) -0.036(17) 0.001(14)
I3 0.265(8) 0.140(3) 0.131(3) 0.052(3) 0.108(4) 0.073(5)
I2 0.216(8) 0.222(4) 0.0693(13) -0.0243(13) -0.005(2) -0.039(3)
C28 0.105(16) 0.130(19) 0.105(16) -0.031(14) 0.010(13) 0.035(14)

loop_
_atom_type_symbol
_atom_type_description
_atom_type_scat_dispersion_real
_atom_type_scat_dispersion_imag
_atom_type_scat_source
C C 0.0033 0.0016 'International Tables Vol C Tables 4.2.6.8 and 6.1.1.4'
H H 0.0000 0.0000 'International Tables Vol C Tables 4.2.6.8 and 6.1.1.4'
I I -0.4742 1.8119 'International Tables Vol C Tables 4.2.6.8 and 6.1.1.4'

loop_
_geom_angle_atom_site_label_1
_geom_angle_atom_site_label_2
_geom_angle_atom_site_label_3
_geom_angle
C13 C14 C15 121.1(5)
C13 C14 I14 119.3(4)
C15 C14 I14 119.6(4)
C11 C16 C15 121.4(5)
C26 C21 C22 118.4(5)
C26 C21 C1 121.4(5)
C22 C21 C1 120.3(5)
C14 C15 C16 118.5(5)
C2 C1 C11 123.2(5)
C2 C1 C21 122.2(5)
C11 C1 C21 114.6(4)
C45 C46 C41 121.0(5)
C16 C11 C12 118.1(5)
C16 C11 C1 120.7(5)
C12 C11 C1 121.3(5)
C42 C41 C46 118.0(5)
C42 C41 C2 121.3(5)
C46 C41 C2 120.7(5)
C23 C22 C21 120.7(5)
C24 C23 C22 119.4(5)
C21 C26 C25 121.3(5)
C36 C31 C32 118.3(5)
C36 C31 C2 121.6(5)
C32 C31 C2 120.1(5)
C44 C45 C46 119.5(5)
C1 C2 C41 123.1(5)
C1 C2 C31 121.1(5)
C41 C2 C31 115.7(5)
C13 C12 C11 121.0(5)
C25 C24 C23 121.2(5)
C25 C24 I24 119.3(4)
C23 C24 I24 119.5(4)
C36 C35 C34 118.4(5)
C35 C36 C31 121.1(5)
C43 C44 C45 120.7(5)
C43 C44 I44 119.0(4)
C45 C44 I44 120.3(4)
C33 C32 C31 121.7(6)
C32 C33 C34 118.4(6)
C33 C34 C35 121.8(5)
C33 C34 I34 119.0(4)
C35 C34 I34 119.1(4)
C41 C42 C43 121.0(5)
C14 C13 C12 120.0(5)
C24 C25 C26 119.1(5)
C44 C43 C42 119.7(5)

loop_
_geom_bond_atom_site_label_1
_geom_bond_atom_site_label_2
_geom_bond_distance
I24 C24 2.109(5)
I14 C14 2.104(5)
I44 C44 2.100(6)
I34 C34 2.108(5)
I4 C30 1.999(2)
C14 C13 1.371(8)
C14 C15 1.394(8)
C16 C11 1.392(7)
C16 C15 1.396(7)
C21 C26 1.387(7)
C21 C22 1.406(8)
C21 C1 1.501(7)
C1 C2 1.354(8)
C1 C11 1.495(7)
C46 C45 1.390(8)
C46 C41 1.407(8)
C11 C12 1.402(7)
C41 C42 1.384(8)
C41 C2 1.478(7)
C22 C23 1.385(8)
C23 C24 1.383(8)
C26 C25 1.391(8)
C31 C36 1.394(8)
C31 C32 1.399(8)
C31 C2 1.486(7)
C45 C44 1.379(8)
C12 C13 1.376(8)
C24 C25 1.382(8)
C35 C36 1.381(8)
C35 C34 1.398(8)
C44 C43 1.376(8)
C32 C33 1.376(8)
C33 C34 1.379(8)
C42 C43 1.399(8)
I1 C27 2.000(2)
C29 I3 1.90(2)
I2 C28 2.000(2)
